data_4311488
loop_
_publ_author_name
'Michael Roitzsch'
'Bernhard Lippert'

_publ_contact_author_address
;
Anorganische Chemie
Universit\"at Dortmund
Otto-Hahn-Str. 6
44227 Dortmund
Germany
;
_publ_contact_author_email bernhard.lippert@uni-dortmund.de
_publ_contact_author_fax '+49 231 755 3797'
_publ_contact_author_name 'Lippert, Bernhard'
_publ_contact_author_phone '+49 231 755 3840'
_publ_section_title
;
 Feasibility of a Two-Metal, Four-Purine Nucleobase Quartet Motif
;
_journal_name_full 'Inorganic Chemistry'
_journal_page_first 5483
_journal_page_last 5485
_journal_paper_doi 10.1021/ic0494152
_journal_volume 43
_journal_year 2004
_chemical_formula_moiety 'C13 H23 N13 O9 Pt'
_chemical_formula_sum 'C13 H25 N13 O9 Pt'
_chemical_formula_weight 702.54
_space_group_IT_number 2
_symmetry_cell_setting triclinic
_symmetry_space_group_name_Hall '-P 1'
_symmetry_space_group_name_H-M 'P -1'
_audit_conform_dict_location ftp://ftp.iucr.org/pub/cif_core.dic
_audit_conform_dict_name cif_core.dic
_audit_conform_dict_version 2.2
_audit_creation_date 2004-04-27
_audit_creation_method 'WinGX routine CIF_UPDATE'
_cell_angle_alpha 80.41(3)
_cell_angle_beta 84.22(3)
_cell_angle_gamma 72.12(3)
_cell_formula_units_Z 2
_cell_length_a 7.9080(16)
_cell_length_b 10.940(2)
_cell_length_c 14.207(3)
_cell_measurement_reflns_used 5254
_cell_measurement_temperature 100(2)
_cell_measurement_theta_max 27.5
_cell_measurement_theta_min 3
_cell_volume 1151.8(5)
_computing_structure_refinement 'SHELXL-97 (Sheldrick, 1997)'
_computing_structure_solution 'SHELXS-97 (Sheldrick, 1990)'
_diffrn_measured_fraction_theta_full 0.992
_diffrn_measured_fraction_theta_max 0.992
_diffrn_radiation_type MoK\a
_diffrn_radiation_wavelength 0.71073
_diffrn_reflns_av_R_equivalents 0.0346
_diffrn_reflns_limit_h_max 10
_diffrn_reflns_limit_h_min -10
_diffrn_reflns_limit_k_max 13
_diffrn_reflns_limit_k_min -14
_diffrn_reflns_limit_l_max 18
_diffrn_reflns_limit_l_min -18
_diffrn_reflns_number 19957
_diffrn_reflns_theta_full 27.5
_diffrn_reflns_theta_max 27.5
_diffrn_reflns_theta_min 3.01
_exptl_absorpt_coefficient_mu 6.167
_exptl_absorpt_correction_T_max 0.5011
_exptl_absorpt_correction_T_min 0.2806
_exptl_absorpt_correction_type multi-scan
_exptl_absorpt_process_details 'SADABS, Sheldrick, Bruker, 2000'
_exptl_crystal_colour colourless
_exptl_crystal_density_diffrn 2.026
_exptl_crystal_density_method 'not measured'
_exptl_crystal_description cuboid
_exptl_crystal_F_000 688
_exptl_crystal_size_max 0.2
_exptl_crystal_size_mid 0.2
_exptl_crystal_size_min 0.13
_refine_diff_density_max 1.904
_refine_diff_density_min -1.053
_refine_ls_extinction_method none
_refine_ls_goodness_of_fit_ref 1.172
_refine_ls_hydrogen_treatment mixed
_refine_ls_matrix_type full
_refine_ls_number_parameters 427
_refine_ls_number_reflns 5254
_refine_ls_number_restraints 0
_refine_ls_restrained_S_all 1.172
_refine_ls_R_factor_gt 0.0278
_refine_ls_shift/su_max 0.001
_refine_ls_structure_factor_coef Fsqd
_refine_ls_weighting_details 'calc w=1/[\s^2^(Fo^2^)+(0.0000P)^2^+6.5655P] where P=(Fo^2^+2Fc^2^)/3'
_refine_ls_weighting_scheme calc
_refine_ls_wR_factor_ref 0.0652
_reflns_number_gt 4771
_reflns_number_total 5254
_reflns_threshold_expression >2sigma(I)
_cod_data_source_file ic0494152si20040505_055043.cif
_cod_data_source_block '#2179'
_cod_original_cell_volume 1151.7(4)
_cod_database_code 4311488

loop_
_symmetry_equiv_pos_as_xyz
'x, y, z'
'-x, -y, -z'

loop_
_atom_site_label
_atom_site_type_symbol
_atom_site_fract_x
_atom_site_fract_y
_atom_site_fract_z
_atom_site_U_iso_or_equiv
_atom_site_adp_type
_atom_site_occupancy
_atom_site_calc_flag
_atom_site_refinement_flags
_atom_site_disorder_group
_atom_site_disorder_assembly
Pt1 Pt 0.27523(2) 0.928189(18) 0.276584(13) 0.01470(6) Uani 1 d . . .
O6H O 0.2173(4) 1.1217(3) 0.0703(2) 0.0184(7) Uani 1 d . . .
N1A N 0.4985(5) 0.7794(4) 0.2726(3) 0.0161(8) Uani 1 d . . .
N1H N -0.0253(5) 1.3012(4) 0.0513(3) 0.0180(8) Uani 1 d . . .
N3A N 0.6872(6) 0.5925(4) 0.3650(3) 0.0217(9) Uani 1 d . . .
N3H N -0.2580(5) 1.3672(4) 0.1676(3) 0.0179(8) Uani 1 d . . .
N6A N 0.5693(6) 0.8577(4) 0.1149(3) 0.0196(9) Uani 1 d . . .
N7A N 0.9160(5) 0.6336(4) 0.1370(3) 0.0187(8) Uani 1 d . . .
N7H N 0.0540(5) 1.0804(4) 0.2769(3) 0.0168(8) Uani 1 d . . .
N9A N 0.9660(5) 0.5026(4) 0.2768(3) 0.0178(8) Uani 1 d . . .
N9H N -0.2032(5) 1.2177(4) 0.3167(3) 0.0178(8) Uani 1 d . . .
N11 N 0.1372(7) 0.8207(5) 0.2310(4) 0.0240(10) Uani 1 d . . .
N12 N 0.4167(7) 1.0332(5) 0.3223(4) 0.0216(10) Uani 1 d . . .
C9A1 C 1.0683(7) 0.4107(5) 0.3536(4) 0.0242(11) Uani 1 d . . .
C9A2 C 1.1794(8) 0.4761(7) 0.3981(4) 0.0325(13) Uani 1 d . . .
C2A C 0.5425(7) 0.6893(5) 0.3516(4) 0.0205(10) Uani 1 d . . .
C2H C -0.1815(6) 1.3809(5) 0.0826(4) 0.0180(10) Uani 1 d . . .
C4A C 0.7997(6) 0.5881(5) 0.2866(3) 0.0176(10) Uani 1 d . . .
C4H C -0.1602(6) 1.2610(4) 0.2239(3) 0.0146(9) Uani 1 d . . .
C5A C 0.7704(6) 0.6690(4) 0.2004(3) 0.0147(9) Uani 1 d . . .
C5H C 0.0005(6) 1.1754(4) 0.1995(3) 0.0149(9) Uani 1 d . . .
C6A C 0.6114(6) 0.7719(5) 0.1923(3) 0.0170(10) Uani 1 d . . .
C6H C 0.0795(6) 1.1910(4) 0.1052(3) 0.0160(9) Uani 1 d . . .
C8A C 1.0290(7) 0.5338(5) 0.1866(3) 0.0185(10) Uani 1 d . . .
H8A H 1.134(8) 0.496(5) 0.163(4) 0.023(15) Uiso 1 d . . .
C8H C -0.0713(7) 1.1093(5) 0.3451(4) 0.0184(10) Uani 1 d . . .
C9H C -0.3661(7) 1.2757(6) 0.3735(4) 0.0239(11) Uani 1 d . . .
O11 O 0.5780(6) 0.1611(4) 0.1160(4) 0.0551(14) Uani 1 d . . .
O12 O 0.4172(6) 0.3419(4) 0.0404(3) 0.0411(10) Uani 1 d . . .
O13 O 0.3633(5) 0.2859(4) 0.1903(3) 0.0312(9) Uani 1 d . . .
N10 N 0.4532(6) 0.2635(4) 0.1143(3) 0.0241(9) Uani 1 d . . .
O21 O 0.0287(6) 0.1844(5) 0.5304(3) 0.0482(12) Uani 1 d . . .
O22 O 0.3184(7) 0.1343(6) 0.5067(3) 0.0684(17) Uani 1 d . . .
O23 O 0.1991(5) 0.1383(4) 0.6486(3) 0.0347(10) Uani 1 d . . .
N20 N 0.1812(6) 0.1505(4) 0.5607(3) 0.0277(10) Uani 1 d . . .
O1W O 0.3946(6) 0.6014(5) 0.1407(4) 0.0362(11) Uani 1 d . . .
H1H H 0.007(7) 1.315(5) -0.007(4) 0.021(14) Uiso 1 d . . .
H9A1 H 1.136(9) 0.331(7) 0.322(5) 0.044(18) Uiso 1 d . . .
H2H H -0.229(7) 1.446(5) 0.037(4) 0.011(12) Uiso 1 d . . .
H6A1 H 0.623(6) 0.850(5) 0.064(4) 0.005(12) Uiso 1 d . . .
H8H H -0.072(6) 1.068(5) 0.403(4) 0.011(12) Uiso 1 d . . .
H2A H 0.464(7) 0.707(5) 0.401(4) 0.016(13) Uiso 1 d . . .
H9A3 H 1.274(8) 0.500(6) 0.347(4) 0.029(15) Uiso 1 d . . .
H9H2 H -0.356(7) 1.358(5) 0.392(4) 0.020(13) Uiso 1 d . . .
H1W2 H 0.430(10) 0.622(7) 0.092(5) 0.04(2) Uiso 1 d . . .
H9A2 H 0.996(9) 0.382(7) 0.398(5) 0.05(2) Uiso 1 d . . .
H9H3 H -0.461(7) 1.298(5) 0.331(4) 0.018(13) Uiso 1 d . . .
H1W1 H 0.479(10) 0.521(8) 0.158(5) 0.05(2) Uiso 1 d . . .
H9A5 H 1.240(9) 0.424(6) 0.452(5) 0.043(18) Uiso 1 d . . .
H6A2 H 0.485(9) 0.913(6) 0.117(4) 0.032(19) Uiso 1 d . . .
H9A4 H 1.101(9) 0.558(7) 0.420(5) 0.042(18) Uiso 1 d . . .
H9H1 H -0.377(8) 1.217(6) 0.424(5) 0.034(17) Uiso 1 d . . .
H12A H 0.357(7) 1.052(5) 0.379(4) 0.013(13) Uiso 1 d . . .
H11A H 0.087(12) 0.851(9) 0.181(7) 0.08(3) Uiso 1 d . . .
H12B H 0.519(9) 0.984(6) 0.338(4) 0.032(17) Uiso 1 d . . .
H12C H 0.411(9) 1.079(7) 0.284(5) 0.03(2) Uiso 1 d . . .
H11B H 0.060(9) 0.803(6) 0.272(5) 0.036(18) Uiso 1 d . . .
H11C H 0.209(12) 0.742(9) 0.224(6) 0.08(3) Uiso 1 d . . .
O2W O 0.8941(8) -0.0173(7) 0.0855(5) 0.046(2) Uani 0.694(10) d P 1 A
O2W O 0.8471(15) 0.1069(12) -0.0246(8) 0.027(4) Uani 0.306(10) d P 2 A

loop_
_atom_site_aniso_label
_atom_site_aniso_U_11
_atom_site_aniso_U_22
_atom_site_aniso_U_33
_atom_site_aniso_U_23
_atom_site_aniso_U_13
_atom_site_aniso_U_12
Pt1 0.01488(9) 0.01337(9) 0.01481(9) -0.00273(6) 0.00076(6) -0.00276(7)
O6H 0.0152(16) 0.0214(18) 0.0195(17) -0.0050(14) 0.0032(13) -0.0067(14)
N1A 0.0168(19) 0.014(2) 0.017(2) -0.0029(15) 0.0010(15) -0.0042(17)
N1H 0.018(2) 0.018(2) 0.016(2) -0.0006(16) 0.0028(16) -0.0053(17)
N3A 0.022(2) 0.021(2) 0.019(2) -0.0006(17) 0.0006(16) -0.0029(19)
N3H 0.0155(19) 0.016(2) 0.021(2) -0.0043(16) 0.0007(16) -0.0023(17)
N6A 0.020(2) 0.016(2) 0.016(2) 0.0001(17) 0.0030(18) 0.001(2)
N7A 0.017(2) 0.016(2) 0.022(2) -0.0029(16) 0.0021(16) -0.0046(17)
N7H 0.019(2) 0.016(2) 0.015(2) -0.0040(16) 0.0010(15) -0.0042(17)
N9A 0.017(2) 0.016(2) 0.019(2) -0.0008(16) -0.0025(16) -0.0026(17)
N9H 0.017(2) 0.017(2) 0.017(2) -0.0044(16) 0.0033(16) -0.0032(17)
N11 0.022(2) 0.021(3) 0.033(3) -0.011(2) 0.001(2) -0.009(2)
N12 0.023(3) 0.021(3) 0.022(3) -0.005(2) -0.003(2) -0.008(2)
C9A1 0.024(3) 0.023(3) 0.020(3) 0.004(2) -0.003(2) -0.002(2)
C9A2 0.027(3) 0.040(4) 0.026(3) -0.005(3) -0.006(2) -0.003(3)
C2A 0.022(3) 0.020(3) 0.017(2) -0.0016(19) 0.002(2) -0.003(2)
C2H 0.015(2) 0.016(2) 0.022(3) -0.001(2) -0.0024(19) -0.004(2)
C4A 0.018(2) 0.017(2) 0.017(2) -0.0018(18) -0.0015(18) -0.005(2)
C4H 0.015(2) 0.013(2) 0.018(2) -0.0041(17) -0.0008(17) -0.0058(19)
C5A 0.014(2) 0.012(2) 0.018(2) -0.0037(17) 0.0000(17) -0.0036(19)
C5H 0.015(2) 0.015(2) 0.016(2) -0.0024(18) 0.0000(17) -0.0060(19)
C6A 0.018(2) 0.019(2) 0.018(2) -0.0051(19) -0.0011(18) -0.010(2)
C6H 0.018(2) 0.014(2) 0.018(2) -0.0040(18) -0.0003(18) -0.008(2)
C8A 0.018(2) 0.015(2) 0.020(2) -0.0019(19) 0.0011(19) -0.003(2)
C8H 0.023(3) 0.016(2) 0.015(2) -0.0019(19) 0.0014(19) -0.006(2)
C9H 0.024(3) 0.022(3) 0.023(3) -0.005(2) 0.007(2) -0.004(2)
O11 0.025(2) 0.027(2) 0.113(4) -0.026(3) -0.001(2) 0.000(2)
O12 0.061(3) 0.038(2) 0.025(2) 0.0022(18) -0.002(2) -0.020(2)
O13 0.037(2) 0.033(2) 0.025(2) -0.0047(17) 0.0034(17) -0.0144(19)
N10 0.020(2) 0.017(2) 0.037(3) -0.0061(19) -0.0009(19) -0.0047(19)
O21 0.056(3) 0.047(3) 0.046(3) 0.017(2) -0.026(2) -0.027(2)
O22 0.062(3) 0.090(4) 0.035(3) -0.026(3) 0.009(2) 0.009(3)
O23 0.028(2) 0.058(3) 0.023(2) -0.0083(19) -0.0016(16) -0.019(2)
N20 0.037(3) 0.021(2) 0.026(2) -0.0023(18) -0.007(2) -0.008(2)
O1W 0.024(2) 0.029(2) 0.059(3) -0.023(2) 0.016(2) -0.010(2)
O2W 0.024(3) 0.050(4) 0.074(5) -0.034(4) -0.003(3) -0.010(3)
O2W 0.022(6) 0.032(7) 0.025(7) -0.008(5) -0.002(5) -0.003(5)

loop_
_atom_type_symbol
_atom_type_description
_atom_type_scat_dispersion_real
_atom_type_scat_dispersion_imag
_atom_type_scat_source
C C 0.0033 0.0016 'International Tables Vol C Tables 4.2.6.8 and 6.1.1.4'
H H 0 0 'International Tables Vol C Tables 4.2.6.8 and 6.1.1.4'
N N 0.0061 0.0033 'International Tables Vol C Tables 4.2.6.8 and 6.1.1.4'
O O 0.0106 0.006 'International Tables Vol C Tables 4.2.6.8 and 6.1.1.4'
Pt Pt -1.7033 8.3905 'International Tables Vol C Tables 4.2.6.8 and 6.1.1.4'

loop_
_geom_angle_atom_site_label_1
_geom_angle_atom_site_label_2
_geom_angle_atom_site_label_3
_geom_angle
_geom_angle_site_symmetry_1
_geom_angle_site_symmetry_3
_geom_angle_publ_flag
N1A Pt1 N7H 178.24(17) . . ?
N1A Pt1 N12 89.27(19) . . ?
N7H Pt1 N12 90.27(19) . . ?
N1A Pt1 N11 89.83(18) . . ?
N7H Pt1 N11 90.63(19) . . ?
N12 Pt1 N11 179.1(2) . . ?
C2A N1A C6A 120.0(4) . . ?
C2A N1A Pt1 119.6(3) . . ?
C6A N1A Pt1 120.3(3) . . ?
C2H N1H C6H 125.3(4) . . ?
C2A N3A C4A 111.1(4) . . ?
C2H N3H C4H 111.3(4) . . ?
C8A N7A C5A 104.0(4) . . ?
C8H N7H C5H 105.8(4) . . ?
C8H N7H Pt1 129.5(3) . . ?
C5H N7H Pt1 124.6(3) . . ?
C8A N9A C4A 106.4(4) . . ?
C8A N9A C9A1 126.3(4) . . ?
C4A N9A C9A1 126.6(4) . . ?
C8H N9H C4H 107.0(4) . . ?
C8H N9H C9H 126.5(4) . . ?
C4H N9H C9H 126.4(4) . . ?
N9A C9A1 C9A2 109.8(5) . . ?
N3A C2A N1A 128.4(5) . . ?
N3H C2H N1H 125.9(5) . . ?
N3A C4A N9A 126.8(4) . . ?
N3A C4A C5A 127.0(4) . . ?
N9A C4A C5A 106.2(4) . . ?
N3H C4H N9H 126.4(4) . . ?
N3H C4H C5H 127.3(4) . . ?
N9H C4H C5H 106.3(4) . . ?
C4A C5A N7A 110.2(4) . . ?
C4A C5A C6A 118.2(4) . . ?
N7A C5A C6A 131.5(4) . . ?
C4H C5H N7H 108.9(4) . . ?
C4H C5H C6H 120.3(4) . . ?
N7H C5H C6H 130.8(4) . . ?
N6A C6A N1A 120.6(5) . . ?
N6A C6A C5A 124.3(5) . . ?
N1A C6A C5A 115.2(4) . . ?
O6H C6H N1H 121.1(4) . . ?
O6H C6H C5H 129.0(4) . . ?
N1H C6H C5H 109.9(4) . . ?
N7A C8A N9A 113.3(4) . . ?
N7H C8H N9H 112.0(4) . . ?
O12 N10 O11 121.9(5) . . ?
O12 N10 O13 120.1(5) . . ?
O11 N10 O13 117.9(5) . . ?
O21 N20 O22 122.9(5) . . ?
O21 N20 O23 119.3(5) . . ?
O22 N20 O23 117.7(5) . . ?

loop_
_geom_bond_atom_site_label_1
_geom_bond_atom_site_label_2
_geom_bond_distance
_geom_bond_site_symmetry_2
_geom_bond_publ_flag
Pt1 N1A 2.004(4) . ?
Pt1 N7H 2.011(4) . ?
Pt1 N12 2.044(5) . ?
Pt1 N11 2.044(4) . ?
O6H C6H 1.232(6) . ?
N1A C2A 1.361(6) . ?
N1A C6A 1.373(6) . ?
N1H C2H 1.357(6) . ?
N1H C6H 1.391(6) . ?
N3A C2A 1.304(7) . ?
N3A C4A 1.351(6) . ?
N3H C2H 1.301(6) . ?
N3H C4H 1.361(6) . ?
N6A C6A 1.318(6) . ?
N7A C8A 1.326(6) . ?
N7A C5A 1.386(6) . ?
N7H C8H 1.317(6) . ?
N7H C5H 1.383(6) . ?
N9A C8A 1.356(6) . ?
N9A C4A 1.369(6) . ?
N9A C9A1 1.472(6) . ?
N9H C8H 1.350(6) . ?
N9H C4H 1.371(6) . ?
N9H C9H 1.474(6) . ?
C9A1 C9A2 1.528(8) . ?
C4A C5A 1.380(6) . ?
C4H C5H 1.379(6) . ?
C5A C6A 1.406(7) . ?
C5H C6H 1.426(6) . ?
O11 N10 1.243(6) . ?
O12 N10 1.237(6) . ?
O13 N10 1.247(6) . ?
O21 N20 1.246(6) . ?
O22 N20 1.248(7) . ?
O23 N20 1.253(6) . ?
